data_4023073
loop_
_publ_author_name
'Jamie L. Zigterman'
'Jacqueline C. S. Woo'
'Shawn D. Walker'
'Jason S. Tedrow'
'Christopher J. Borths'
'Emilio E. Bunel'
'Margaret M. Faul'

_publ_section_title
;
 Highly Selective Rhodium-Catalyzed Conjugate Addition Reactions
 of 4-Oxobutenamides
;
_journal_name_full 'Journal of Organic Chemistry'
_journal_page_first 8870
_journal_page_last 8876
_journal_paper_doi 10.1021/jo701682c
_journal_volume 72
_journal_year 2007
_chemical_formula_sum 'C20 H20 Br N O3'
_chemical_formula_weight 402.28
_chemical_name_systematic
; 
 ? 
;
_space_group_IT_number 19
_symmetry_cell_setting orthorhombic
_symmetry_space_group_name_Hall 'P 2ac 2ab'
_symmetry_space_group_name_H-M 'P 21 21 21'
_atom_sites_solution_hydrogens difmap
_atom_sites_solution_primary direct
_atom_sites_solution_secondary difmap
_audit_creation_method SHELXL-97
_cell_angle_alpha 90.00
_cell_angle_beta 90.00
_cell_angle_gamma 90.00
_cell_formula_units_Z 4
_cell_length_a 10.754(4)
_cell_length_b 11.152(4)
_cell_length_c 15.233(5)
_cell_measurement_reflns_used 953
_cell_measurement_temperature 193(2)
_cell_measurement_theta_max 27.73
_cell_measurement_theta_min 2.67
_cell_volume 1826.8(11)
_computing_cell_refinement 'SMART (BRUKER, V5.625, 2001)'
_computing_data_collection 'ASTRO (BRUKER, V5.007, 1997)'
_computing_data_reduction 'SAINT (BRUKER, V6.22, 2001)'
_computing_molecular_graphics 'SHELXTL (BRUKER, 2000, V6.1)'
_computing_publication_material 'XCIF (Sheldrick and BRUKER, 1997, V5.1)'
_computing_structure_refinement 'SHELXL-97 (Sheldrick, 1997)'
_computing_structure_solution 'SHELXS-97 (Sheldrick, 1990)'
_diffrn_ambient_temperature 193(2)
_diffrn_detector_area_resol_mean 836.6
_diffrn_measured_fraction_theta_full 0.999
_diffrn_measured_fraction_theta_max 0.999
_diffrn_measurement_device_type 'Bruker CCD'
_diffrn_measurement_method '\w, 0.3 deg'
_diffrn_radiation_monochromator graphite
_diffrn_radiation_source 'notmal-focus sealed tube'
_diffrn_radiation_type MoK\a
_diffrn_radiation_wavelength 0.71073
_diffrn_reflns_av_R_equivalents 0.0798
_diffrn_reflns_av_sigmaI/netI 0.0594
_diffrn_reflns_limit_h_max 12
_diffrn_reflns_limit_h_min -14
_diffrn_reflns_limit_k_max 12
_diffrn_reflns_limit_k_min -14
_diffrn_reflns_limit_l_max 20
_diffrn_reflns_limit_l_min -19
_diffrn_reflns_number 12195
_diffrn_reflns_theta_full 27.88
_diffrn_reflns_theta_max 27.88
_diffrn_reflns_theta_min 2.26
_diffrn_standards_decay_% <1
_diffrn_standards_interval_count 0
_diffrn_standards_number 0
_exptl_absorpt_coefficient_mu 2.268
_exptl_absorpt_correction_T_max 0.6597
_exptl_absorpt_correction_T_min 0.6352
_exptl_absorpt_correction_type none
_exptl_crystal_colour colorless
_exptl_crystal_density_diffrn 1.463
_exptl_crystal_density_method 'not measured'
_exptl_crystal_description chunk
_exptl_crystal_F_000 824
_exptl_crystal_size_max 0.22
_exptl_crystal_size_mid 0.20
_exptl_crystal_size_min 0.20
_refine_diff_density_max 0.545
_refine_diff_density_min -0.275
_refine_diff_density_rms 0.053
_refine_ls_abs_structure_details 'Flack H D (1983), Acta Cryst. A39, 876-881'
_refine_ls_abs_structure_Flack 0.000(6)
_refine_ls_extinction_method none
_refine_ls_goodness_of_fit_ref 0.996
_refine_ls_hydrogen_treatment refall
_refine_ls_matrix_type full
_refine_ls_number_parameters 306
_refine_ls_number_reflns 4349
_refine_ls_number_restraints 0
_refine_ls_restrained_S_all 0.996
_refine_ls_R_factor_all 0.0392
_refine_ls_R_factor_gt 0.0316
_refine_ls_shift/su_max 0.001
_refine_ls_shift/su_mean 0.000
_refine_ls_structure_factor_coef Fsqd
_refine_ls_weighting_details 'calc w=1/[\s^2^(Fo^2^)+(0.0346P)^2^+0.0000P] where P=(Fo^2^+2Fc^2^)/3'
_refine_ls_weighting_scheme calc
_refine_ls_wR_factor_gt 0.0736
_refine_ls_wR_factor_ref 0.0766
_reflns_number_gt 3840
_reflns_number_total 4349
_reflns_threshold_expression >2sigma(I)
_cod_data_source_file jo701682c-File005.cif
_cod_data_source_block amg4306t
_cod_depositor_comments
;
The following automatic conversions were performed:
'_symmetry_cell_setting' value 'Orthorhombic' changed to 'orthorhombic'
according to '/home/saulius/struct/CIF-dictionaries/cif_core.dic'
dictionary named 'cif_core.dic' version 2.4.1 from 2010-06-29.

Automatic conversion script
Id: cif_fix_enum 1527 2010-12-29 10:47:43Z saulius 
;
_cod_database_code 4023073

loop_
_symmetry_equiv_pos_as_xyz
'x, y, z'
'-x+1/2, -y, z+1/2'
'-x, y+1/2, -z+1/2'
'x+1/2, -y+1/2, -z'

loop_
_atom_site_label
_atom_site_type_symbol
_atom_site_fract_x
_atom_site_fract_y
_atom_site_fract_z
_atom_site_U_iso_or_equiv
_atom_site_adp_type
_atom_site_occupancy
_atom_site_symmetry_multiplicity
_atom_site_calc_flag
Br1 Br -0.04332(2) -0.07819(3) 0.903784(18) 0.04780(10) Uani 1 1 d
O1 O 0.7134(2) 0.2513(3) 0.96765(16) 0.0788(8) Uani 1 1 d
O2 O 0.40141(15) 0.39697(14) 0.76288(11) 0.0376(4) Uani 1 1 d
O3 O 0.56625(13) 0.28079(17) 0.60978(11) 0.0384(4) Uani 1 1 d
N1 N 0.5098(2) 0.27228(19) 0.85078(13) 0.0387(5) Uani 1 1 d
C1 C 0.43632(19) 0.2957(2) 0.78078(14) 0.0289(5) Uani 1 1 d
C2 C 0.39409(19) 0.1882(2) 0.72487(15) 0.0287(4) Uani 1 1 d
H1 H 0.456(2) 0.132(2) 0.7221(15) 0.023(5) Uiso 1 1 d
C3 C 0.3535(2) 0.2331(2) 0.63450(15) 0.0316(5) Uani 1 1 d
H2 H 0.328(2) 0.163(2) 0.6024(17) 0.025(6) Uiso 1 1 d
H3 H 0.290(2) 0.293(3) 0.6377(18) 0.036(7) Uiso 1 1 d
C4 C 0.4591(2) 0.28979(19) 0.58384(13) 0.0279(4) Uani 1 1 d
C5 C 0.5384(3) 0.3673(3) 0.91383(18) 0.0495(7) Uani 1 1 d
H4 H 0.529(3) 0.443(3) 0.893(2) 0.055(9) Uiso 1 1 d
H5 H 0.497(3) 0.359(3) 0.963(3) 0.066(10) Uiso 1 1 d
C6 C 0.6749(3) 0.3644(3) 0.9362(2) 0.0589(9) Uani 1 1 d
H6 H 0.727(3) 0.389(3) 0.8843(19) 0.045(8) Uiso 1 1 d
H7 H 0.686(3) 0.427(3) 0.972(2) 0.051(8) Uiso 1 1 d
C7 C 0.6869(4) 0.1602(4) 0.9046(3) 0.0710(10) Uani 1 1 d
H9 H 0.712(3) 0.095(3) 0.922(2) 0.058(10) Uiso 1 1 d
H8 H 0.732(3) 0.178(3) 0.857(2) 0.047(9) Uiso 1 1 d
C8 C 0.5515(3) 0.1543(3) 0.8806(2) 0.0515(7) Uani 1 1 d
H10 H 0.541(2) 0.097(2) 0.8321(17) 0.031(6) Uiso 1 1 d
H11 H 0.508(3) 0.139(3) 0.924(3) 0.066(12) Uiso 1 1 d
C9 C 0.28792(19) 0.1229(2) 0.77060(14) 0.0283(4) Uani 1 1 d
C10 C 0.2958(2) 0.0019(2) 0.78900(16) 0.0324(5) Uani 1 1 d
H12 H 0.365(2) -0.041(2) 0.7702(15) 0.030(6) Uiso 1 1 d
C11 C 0.1976(2) -0.0591(2) 0.82846(17) 0.0353(5) Uani 1 1 d
H13 H 0.204(2) -0.133(2) 0.8395(16) 0.021(6) Uiso 1 1 d
C12 C 0.0913(2) 0.0041(2) 0.84937(15) 0.0332(5) Uani 1 1 d
C13 C 0.0806(2) 0.1250(2) 0.83337(18) 0.0373(5) Uani 1 1 d
H14 H 0.004(3) 0.167(3) 0.847(2) 0.050(8) Uiso 1 1 d
C14 C 0.1793(2) 0.1840(2) 0.79396(17) 0.0342(5) Uani 1 1 d
H15 H 0.178(2) 0.255(3) 0.7835(18) 0.033(7) Uiso 1 1 d
C15 C 0.43072(19) 0.3556(2) 0.50084(14) 0.0279(4) Uani 1 1 d
C16 C 0.5252(2) 0.4207(3) 0.46038(15) 0.0378(5) Uani 1 1 d
H16 H 0.606(3) 0.427(3) 0.4868(17) 0.039(7) Uiso 1 1 d
C17 C 0.5015(3) 0.4816(3) 0.38279(18) 0.0481(7) Uani 1 1 d
H17 H 0.561(3) 0.522(3) 0.3580(19) 0.046(8) Uiso 1 1 d
C18 C 0.3848(3) 0.4775(3) 0.34433(18) 0.0462(6) Uani 1 1 d
H18 H 0.364(2) 0.523(3) 0.288(2) 0.044(7) Uiso 1 1 d
C19 C 0.2905(2) 0.4126(2) 0.38411(16) 0.0386(5) Uani 1 1 d
H19 H 0.211(3) 0.405(3) 0.3610(19) 0.046(8) Uiso 1 1 d
C20 C 0.3129(2) 0.3519(2) 0.46165(15) 0.0322(5) Uani 1 1 d
H20 H 0.244(3) 0.302(3) 0.4902(18) 0.038(7) Uiso 1 1 d

loop_
_atom_site_aniso_label
_atom_site_aniso_U_11
_atom_site_aniso_U_22
_atom_site_aniso_U_33
_atom_site_aniso_U_23
_atom_site_aniso_U_13
_atom_site_aniso_U_12
Br1 0.03512(12) 0.05207(15) 0.05621(16) 0.01708(13) 0.00523(12) -0.01185(11)
O1 0.0801(17) 0.0830(18) 0.0734(15) 0.0154(15) -0.0451(14) -0.0189(15)
O2 0.0353(8) 0.0323(9) 0.0451(9) 0.0015(8) 0.0030(7) 0.0020(7)
O3 0.0232(8) 0.0548(10) 0.0371(9) 0.0036(8) 0.0025(6) -0.0011(7)
N1 0.0424(11) 0.0383(11) 0.0353(10) 0.0048(10) -0.0048(8) -0.0057(9)
C1 0.0237(10) 0.0317(11) 0.0313(10) 0.0013(9) 0.0068(8) -0.0027(8)
C2 0.0216(10) 0.0316(11) 0.0327(11) 0.0017(9) 0.0026(8) -0.0015(8)
C3 0.0237(10) 0.0397(12) 0.0315(11) 0.0016(10) 0.0015(9) -0.0028(10)
C4 0.0229(9) 0.0302(9) 0.0306(10) -0.0041(9) 0.0029(10) -0.0005(8)
C5 0.0610(16) 0.0543(17) 0.0333(14) -0.0049(13) 0.0008(16) -0.0172(15)
C6 0.067(2) 0.065(2) 0.0449(16) 0.0020(16) -0.0123(14) -0.0258(17)
C7 0.063(2) 0.062(2) 0.088(3) 0.012(2) -0.031(2) 0.0024(17)
C8 0.0581(17) 0.0458(15) 0.0505(17) 0.0155(14) -0.0189(15) -0.0090(14)
C9 0.0238(10) 0.0330(11) 0.0280(10) 0.0020(9) 0.0005(8) -0.0028(8)
C10 0.0260(10) 0.0330(11) 0.0381(12) 0.0019(10) -0.0011(9) 0.0014(9)
C11 0.0374(12) 0.0276(12) 0.0408(13) 0.0067(10) -0.0028(9) 0.0000(9)
C12 0.0286(10) 0.0405(12) 0.0304(11) 0.0094(10) 0.0007(8) -0.0082(9)
C13 0.0288(11) 0.0397(13) 0.0435(13) 0.0057(11) 0.0074(10) 0.0038(10)
C14 0.0346(12) 0.0253(12) 0.0428(13) 0.0053(11) 0.0053(10) -0.0001(9)
C15 0.0268(10) 0.0304(10) 0.0265(10) -0.0057(9) 0.0061(8) 0.0014(8)
C16 0.0339(12) 0.0440(12) 0.0356(11) -0.0041(12) 0.0058(9) -0.0088(11)
C17 0.0486(14) 0.0516(15) 0.0440(15) 0.0074(13) 0.0125(12) -0.0139(13)
C18 0.0605(17) 0.0427(14) 0.0354(13) 0.0055(12) 0.0025(12) 0.0020(13)
C19 0.0371(12) 0.0425(13) 0.0362(12) -0.0014(12) -0.0018(9) 0.0039(11)
C20 0.0277(11) 0.0380(12) 0.0308(11) -0.0009(10) 0.0030(9) 0.0034(9)

loop_
_atom_type_symbol
_atom_type_description
_atom_type_scat_dispersion_real
_atom_type_scat_dispersion_imag
_atom_type_scat_source
C C 0.0033 0.0016 'International Tables Vol C Tables 4.2.6.8 and 6.1.1.4'
H H 0.0000 0.0000 'International Tables Vol C Tables 4.2.6.8 and 6.1.1.4'
N N 0.0061 0.0033 'International Tables Vol C Tables 4.2.6.8 and 6.1.1.4'
O O 0.0106 0.0060 'International Tables Vol C Tables 4.2.6.8 and 6.1.1.4'
Br Br -0.2901 2.4595 'International Tables Vol C Tables 4.2.6.8 and 6.1.1.4'

loop_
_geom_angle_atom_site_label_1
_geom_angle_atom_site_label_2
_geom_angle_atom_site_label_3
_geom_angle
C6 O1 C7 110.4(3)
C1 N1 C8 126.7(2)
C1 N1 C5 120.1(2)
C8 N1 C5 112.5(2)
O2 C1 N1 122.3(2)
O2 C1 C2 120.4(2)
N1 C1 C2 117.3(2)
C9 C2 C3 110.76(18)
C9 C2 C1 109.91(18)
C3 C2 C1 109.13(19)
C9 C2 H1 103.9(14)
C3 C2 H1 113.0(14)
C1 C2 H1 110.1(14)
C4 C3 C2 112.49(18)
C4 C3 H2 107.4(14)
C2 C3 H2 105.9(15)
C4 C3 H3 105.7(17)
C2 C3 H3 112.7(17)
H2 C3 H3 113(2)
O3 C4 C15 120.43(19)
O3 C4 C3 120.6(2)
C15 C4 C3 118.99(19)
N1 C5 C6 109.8(3)
N1 C5 H4 115(2)
C6 C5 H4 102(2)
N1 C5 H5 112(3)
C6 C5 H5 107(2)
H4 C5 H5 109(3)
O1 C6 C5 112.4(3)
O1 C6 H6 110.3(17)
C5 C6 H6 111.0(16)
O1 C6 H7 117(2)
C5 C6 H7 104(2)
H6 C6 H7 101(2)
O1 C7 C8 112.9(4)
O1 C7 H9 110(2)
C8 C7 H9 111(3)
O1 C7 H8 106(2)
C8 C7 H8 110(2)
H9 C7 H8 106(4)
N1 C8 C7 109.5(3)
N1 C8 H10 108.2(15)
C7 C8 H10 109.1(15)
N1 C8 H11 105(3)
C7 C8 H11 111(3)
H10 C8 H11 114(3)
C10 C9 C14 118.4(2)
C10 C9 C2 120.9(2)
C14 C9 C2 120.7(2)
C9 C10 C11 121.2(2)
C9 C10 H12 119.1(15)
C11 C10 H12 119.4(15)
C12 C11 C10 118.5(2)
C12 C11 H13 121.4(17)
C10 C11 H13 120.1(17)
C13 C12 C11 121.9(2)
C13 C12 Br1 119.12(19)
C11 C12 Br1 118.92(18)
C12 C13 C14 118.6(2)
C12 C13 H14 120.3(19)
C14 C13 H14 121.0(19)
C13 C14 C9 121.3(2)
C13 C14 H15 122.5(19)
C9 C14 H15 116.2(19)
C16 C15 C20 119.1(2)
C16 C15 C4 118.8(2)
C20 C15 C4 122.1(2)
C17 C16 C15 119.9(2)
C17 C16 H16 119.3(16)
C15 C16 H16 120.8(16)
C18 C17 C16 120.7(2)
C18 C17 H17 119.9(19)
C16 C17 H17 119.4(19)
C17 C18 C19 119.7(2)
C17 C18 H18 122.3(16)
C19 C18 H18 118.0(16)
C20 C19 C18 120.1(2)
C20 C19 H19 116.2(19)
C18 C19 H19 123.6(18)
C19 C20 C15 120.4(2)
C19 C20 H20 120.3(15)
C15 C20 H20 119.2(15)

loop_
_geom_bond_atom_site_label_1
_geom_bond_atom_site_label_2
_geom_bond_distance
Br1 C12 1.904(2)
O1 C6 1.411(5)
O1 C7 1.426(5)
O2 C1 1.221(3)
O3 C4 1.223(3)
N1 C1 1.352(3)
N1 C8 1.462(4)
N1 C5 1.463(3)
C1 C2 1.539(3)
C2 C9 1.523(3)
C2 C3 1.528(3)
C2 H1 0.92(2)
C3 C4 1.511(3)
C3 H2 0.96(3)
C3 H3 0.95(3)
C4 C15 1.493(3)
C5 C6 1.507(5)
C5 H4 0.91(3)
C5 H5 0.88(4)
C6 H6 1.01(3)
C6 H7 0.89(4)
C7 C8 1.502(5)
C7 H9 0.82(4)
C7 H8 0.89(3)
C8 H10 0.98(3)
C8 H11 0.83(4)
C9 C10 1.381(3)
C9 C14 1.398(3)
C10 C11 1.393(3)
C10 H12 0.93(3)
C11 C12 1.381(3)
C11 H13 0.85(3)
C12 C13 1.375(4)
C13 C14 1.385(3)
C13 H14 0.97(3)
C14 H15 0.81(3)
C15 C16 1.392(3)
C15 C20 1.401(3)
C16 C17 1.387(4)
C16 H16 0.96(3)
C17 C18 1.385(4)
C17 H17 0.87(3)
C18 C19 1.386(4)
C18 H18 1.02(3)
C19 C20 1.383(4)
C19 H19 0.93(3)
C20 H20 1.03(3)

loop_
_geom_torsion_atom_site_label_1
_geom_torsion_atom_site_label_2
_geom_torsion_atom_site_label_3
_geom_torsion_atom_site_label_4
_geom_torsion
C8 N1 C1 O2 176.7(3)
C5 N1 C1 O2 7.1(3)
C8 N1 C1 C2 -1.5(3)
C5 N1 C1 C2 -171.1(2)
O2 C1 C2 C9 -100.1(2)
N1 C1 C2 C9 78.2(2)
O2 C1 C2 C3 21.6(3)
N1 C1 C2 C3 -160.18(19)
C9 C2 C3 C4 -175.44(19)
C1 C2 C3 C4 63.4(2)
C2 C3 C4 O3 10.7(3)
C2 C3 C4 C15 -170.20(19)
C1 N1 C5 C6 -135.6(3)
C8 N1 C5 C6 53.5(3)
C7 O1 C6 C5 57.6(4)
N1 C5 C6 O1 -55.6(4)
C6 O1 C7 C8 -57.6(5)
C1 N1 C8 C7 136.7(3)
C5 N1 C8 C7 -53.1(4)
O1 C7 C8 N1 54.9(5)
C3 C2 C9 C10 114.9(2)
C1 C2 C9 C10 -124.4(2)
C3 C2 C9 C14 -64.2(3)
C1 C2 C9 C14 56.4(3)
C14 C9 C10 C11 1.1(4)
C2 C9 C10 C11 -178.1(2)
C9 C10 C11 C12 -0.2(4)
C10 C11 C12 C13 -0.8(4)
C10 C11 C12 Br1 -179.74(18)
C11 C12 C13 C14 0.9(4)
Br1 C12 C13 C14 179.82(19)
C12 C13 C14 C9 0.0(4)
C10 C9 C14 C13 -1.0(4)
C2 C9 C14 C13 178.2(2)
O3 C4 C15 C16 -9.0(3)
C3 C4 C15 C16 171.8(2)
O3 C4 C15 C20 169.7(2)
C3 C4 C15 C20 -9.5(3)
C20 C15 C16 C17 0.6(4)
C4 C15 C16 C17 179.4(2)
C15 C16 C17 C18 -0.7(4)
C16 C17 C18 C19 0.5(5)
C17 C18 C19 C20 -0.3(4)
C18 C19 C20 C15 0.2(4)
C16 C15 C20 C19 -0.4(3)
C4 C15 C20 C19 -179.1(2)

loop_
_cod_related_entry_id
_cod_related_entry_database
_cod_related_entry_code
1 ChemSpider 30658613
